data_7100116
loop_
_publ_author_name
'Arnaud Grandeury'
'Samuel Petit'
'Servane Coste'
'Gerard Coquerel'
'Cecile Perrio'
'Geraldine Gouhier'

_publ_section_title
;
New synthesis of  (Z,E)-2,7-bis(4-cyanobenzylidene)cycloheptan-1-one
under stereospecific constraints induced by host-guest interactions
;
_journal_name_full 'Chemical Communications'
_journal_paper_doi 10.1039/b504989j
_journal_year 2005
_chemical_formula_moiety 'C72 H128 O40, C15 H15 N O'
_chemical_formula_sum 'C87 H143 N O41'
_chemical_formula_weight 1859.02
_chemical_name_common
;
2-(4-cyanobenzyliden)-cycloheptan-1-one / permethylated-gamma-
cyclodextrin
;
_space_group_IT_number 19
_symmetry_cell_setting orthorhombic
_symmetry_space_group_name_Hall 'P 2ac 2ab'
_symmetry_space_group_name_H-M 'P 21 21 21'
_cell_angle_alpha 90.00
_cell_angle_beta 90.00
_cell_angle_gamma 90.00
_cell_formula_units_Z 4
_cell_length_a 10.8191(7)
_cell_length_b 29.4126(19)
_cell_length_c 31.945(2)
_cell_measurement_temperature 296(2)
_cell_volume 10165.6(11)
_diffrn_ambient_temperature 296(2)
_exptl_crystal_density_diffrn 1.215
_cod_database_code 7100116

loop_
_symmetry_equiv_pos_as_xyz
'x, y, z'
'-x+1/2, -y, z+1/2'
'-x, y+1/2, -z+1/2'
'x+1/2, -y+1/2, -z'

loop_
_atom_site_label
_atom_site_type_symbol
_atom_site_fract_x
_atom_site_fract_y
_atom_site_fract_z
_atom_site_U_iso_or_equiv
_atom_site_adp_type
_atom_site_occupancy
_atom_site_symmetry_multiplicity
_atom_site_calc_flag
_atom_site_refinement_flags
_atom_site_disorder_assembly
_atom_site_disorder_group
C105 C 1.0447(10) 1.0625(3) 0.0885(3) 0.181(3) Uani 1 1 d D . .
H105 H 0.9848 1.0852 0.0893 0.217 Uiso 1 1 calc R . .
C104 C 1.0100(10) 1.0193(3) 0.0787(2) 0.162(3) Uani 1 1 d D . .
C100 C 1.3837(10) 1.0498(3) 0.1007(3) 0.196(4) Uani 1 1 d D . .
C92 C 0.2669(12) 0.8945(3) 0.1685(3) 0.312(7) Uani 1 1 d . . .
H92A H 0.2500 0.8700 0.1875 0.469 Uiso 1 1 calc R . .
H92B H 0.1955 0.9002 0.1515 0.469 Uiso 1 1 calc R . .
H92C H 0.2865 0.9214 0.1842 0.469 Uiso 1 1 calc R . .
C67 C 0.8856(4) 1.10571(12) 0.30784(12) 0.0866(12) Uani 1 1 d . . .
H67A H 0.8212 1.1283 0.3040 0.104 Uiso 1 1 calc R . .
H67B H 0.8457 1.0767 0.3130 0.104 Uiso 1 1 calc R . .
O63 O 0.2834(3) 0.90045(10) -0.02919(10) 0.1108(9) Uani 1 1 d . . .
C64 C 0.4207(4) 1.03980(12) -0.02986(12) 0.0755(10) Uani 1 1 d . . .
H64A H 0.3525 1.0204 -0.0215 0.091 Uiso 1 1 calc R . .
H64B H 0.4353 1.0616 -0.0077 0.091 Uiso 1 1 calc R . .
O68 O 0.6621(3) 0.98556(11) 0.28537(11) 0.1200(10) Uani 1 1 d . . .
O22 O 0.6785(3) 0.70416(9) 0.17258(8) 0.1005(9) Uani 1 1 d . . .
O24 O 0.8123(3) 0.93033(9) -0.08029(8) 0.0930(8) Uani 1 1 d D . .
O34 O 0.8525(3) 1.02436(10) -0.07885(9) 0.0958(8) Uani 1 1 d . . .
O33 O 0.7034(3) 0.83384(8) -0.05689(9) 0.1035(9) Uani 1 1 d . . .
C68 C 0.7328(3) 0.94959(12) 0.30140(13) 0.0802(11) Uani 1 1 d . . .
H68A H 0.7089 0.9213 0.2880 0.096 Uiso 1 1 calc R . .
H68B H 0.7188 0.9466 0.3313 0.096 Uiso 1 1 calc R . .
O26 O 0.8855(3) 1.25480(8) 0.08576(8) 0.1003(9) Uani 1 1 d D . .
O67 O 0.9553(3) 1.11746(9) 0.34340(8) 0.1066(10) Uani 1 1 d . . .
O21 O 1.0852(2) 0.81946(8) 0.23793(8) 0.0832(7) Uani 1 1 d . . .
O64 O 0.3902(2) 1.06266(8) -0.06662(9) 0.0880(8) Uani 1 1 d . . .
O53 O 0.3960(2) 0.83523(7) 0.01974(7) 0.0716(6) Uani 1 1 d . . .
O58 O 0.8987(2) 0.99613(7) 0.32073(7) 0.0634(6) Uani 1 1 d . . .
O45 O 0.7763(2) 1.17017(7) 0.07133(7) 0.0670(6) Uani 1 1 d . . .
O42 O 0.5486(2) 0.80505(7) 0.06327(7) 0.0630(6) Uani 1 1 d . . .
O48 O 0.9267(2) 0.88528(6) 0.26978(6) 0.0580(6) Uani 1 1 d . . .
O43 O 0.6077(2) 0.91866(7) -0.02853(7) 0.0615(6) Uani 1 1 d . . .
O36 O 1.0198(3) 1.23293(7) 0.15969(7) 0.0787(7) Uani 1 1 d . . .
C51 C 0.7095(3) 0.82870(10) 0.25974(9) 0.0543(8) Uani 1 1 d . . .
H51 H 0.7091 0.8593 0.2475 0.065 Uiso 1 1 calc R . .
C57 C 0.9591(4) 1.10226(11) 0.26795(10) 0.0671(10) Uani 1 1 d . . .
H57 H 0.9059 1.0899 0.2459 0.080 Uiso 1 1 calc R . .
C21 C 0.9637(3) 0.80771(11) 0.24946(11) 0.0667(9) Uani 1 1 d . . .
H21 H 0.9660 0.7770 0.2613 0.080 Uiso 1 1 calc R . .
O47 O 1.0469(2) 1.02641(7) 0.27626(6) 0.0639(6) Uani 1 1 d . . .
O41 O 0.6695(2) 0.79957(8) 0.19037(6) 0.0748(7) Uani 1 1 d . . .
C38 C 1.0851(3) 0.93066(10) 0.30348(10) 0.0599(9) Uani 1 1 d . . .
H38 H 1.1154 0.9363 0.2750 0.072 Uiso 1 1 calc R . .
O51 O 0.7944(2) 0.82850(6) 0.29401(6) 0.0565(5) Uani 1 1 d . . .
C24 C 0.7154(4) 0.96229(11) -0.08149(11) 0.0665(10) Uani 1 1 d D . .
H24 H 0.7046 0.9715 -0.1107 0.080 Uiso 1 1 calc R . .
C31 C 0.8781(3) 0.80678(10) 0.21184(10) 0.0648(9) Uani 1 1 d . . .
H31 H 0.8786 0.8366 0.1982 0.078 Uiso 1 1 calc R . .
O44 O 0.6833(2) 1.07381(7) -0.02795(6) 0.0665(6) Uani 1 1 d . . .
O57 O 0.9905(3) 1.14866(7) 0.25751(7) 0.0765(7) Uani 1 1 d . . .
C18 C 1.0221(3) 1.01115(11) 0.31752(10) 0.0600(9) Uani 1 1 d . . .
H18 H 1.0346 1.0365 0.3370 0.072 Uiso 1 1 calc R . .
O55 O 0.5575(2) 1.13543(7) -0.01126(8) 0.0758(7) Uani 1 1 d . . .
C41 C 0.7477(3) 0.79547(10) 0.22602(10) 0.0591(9) Uani 1 1 d . . .
H41 H 0.7446 0.7643 0.2369 0.071 Uiso 1 1 calc R . .
C45 C 0.7162(3) 1.17120(11) 0.03154(10) 0.0617(9) Uani 1 1 d . . .
H45 H 0.6887 1.2023 0.0256 0.074 Uiso 1 1 calc R . .
O46 O 0.9788(2) 1.13880(7) 0.18538(6) 0.0645(6) Uani 1 1 d . . .
C28 C 1.1055(3) 0.97240(11) 0.33006(10) 0.0611(9) Uani 1 1 d . . .
H28 H 1.0876 0.9645 0.3592 0.073 Uiso 1 1 calc R . .
C33 C 0.6326(3) 0.83788(11) -0.01953(11) 0.0670(10) Uani 1 1 d . . .
H33 H 0.6875 0.8443 0.0041 0.080 Uiso 1 1 calc R . .
O32 O 0.6166(3) 0.71400(8) 0.08539(7) 0.0838(7) Uani 1 1 d . . .
O28 O 1.2322(2) 0.98471(8) 0.32714(8) 0.0809(7) Uani 1 1 d . . .
C17 C 1.0520(4) 1.15384(12) 0.21926(11) 0.0726(11) Uani 1 1 d D . .
H17 H 1.0711 1.1861 0.2152 0.087 Uiso 1 1 calc R . .
C48 C 0.9480(3) 0.91823(10) 0.30200(10) 0.0565(8) Uani 1 1 d . . .
H48 H 0.9238 0.9052 0.3290 0.068 Uiso 1 1 calc R . .
O38 O 1.1469(2) 0.89213(8) 0.32080(8) 0.0809(7) Uani 1 1 d . . .
C13 C 0.4788(3) 0.79848(11) 0.02651(11) 0.0682(10) Uani 1 1 d . . .
H13 H 0.4309 0.7703 0.0293 0.082 Uiso 1 1 calc R . .
C54 C 0.5332(3) 1.01175(10) -0.03625(11) 0.0604(9) Uani 1 1 d . . .
H54 H 0.5567 0.9985 -0.0093 0.072 Uiso 1 1 calc R . .
C56 C 0.7804(3) 1.14239(12) 0.15395(11) 0.0729(10) Uani 1 1 d . . .
H56 H 0.8148 1.1253 0.1303 0.088 Uiso 1 1 calc R . .
C53 C 0.4529(3) 0.87864(10) 0.01244(10) 0.0614(9) Uani 1 1 d . . .
H53 H 0.5002 0.8872 0.0374 0.074 Uiso 1 1 calc R . .
C43 C 0.5405(3) 0.87636(10) -0.02464(10) 0.0639(9) Uani 1 1 d . . .
H43 H 0.4924 0.8713 -0.0502 0.077 Uiso 1 1 calc R . .
C14 C 0.5934(3) 0.94122(11) -0.06696(10) 0.0631(9) Uani 1 1 d . . .
H14 H 0.5671 0.9189 -0.0880 0.076 Uiso 1 1 calc R . .
C47 C 1.0751(3) 1.07354(11) 0.27074(10) 0.0625(9) Uani 1 1 d . . .
H47 H 1.1254 1.0840 0.2944 0.075 Uiso 1 1 calc R . .
C16 C 0.7322(4) 1.19846(12) 0.10324(12) 0.0732(10) Uani 1 1 d . . .
H16 H 0.6646 1.2171 0.0923 0.088 Uiso 1 1 calc R . .
O56 O 0.6879(2) 1.17207(9) 0.13712(8) 0.0810(7) Uani 1 1 d . . .
C42 C 0.5076(3) 0.78277(11) 0.10052(10) 0.0602(9) Uani 1 1 d . . .
H42 H 0.4324 0.7654 0.0945 0.072 Uiso 1 1 calc R . .
C35 C 0.8115(3) 1.15735(11) -0.00031(10) 0.0663(10) Uani 1 1 d . . .
H35 H 0.8527 1.1295 0.0090 0.080 Uiso 1 1 calc R . .
O54 O 0.5020(2) 0.97545(7) -0.06428(7) 0.0642(6) Uani 1 1 d . . .
C55 C 0.6048(3) 1.13928(11) 0.03060(11) 0.0657(9) Uani 1 1 d . . .
H55 H 0.6319 1.1091 0.0398 0.079 Uiso 1 1 calc R . .
C12 C 0.5639(4) 0.77140(12) 0.18809(11) 0.0736(10) Uani 1 1 d . . .
H12 H 0.5459 0.7592 0.2160 0.088 Uiso 1 1 calc R . .
C22 C 0.5823(4) 0.73263(12) 0.15794(10) 0.0710(10) Uani 1 1 d . . .
H22 H 0.5058 0.7148 0.1568 0.085 Uiso 1 1 calc R . .
C11 C 0.9178(3) 0.83964(10) 0.28325(10) 0.0579(8) Uani 1 1 d . . .
H11 H 0.9698 0.8358 0.3081 0.069 Uiso 1 1 calc R . .
C32 C 0.6095(3) 0.75049(10) 0.11473(10) 0.0612(9) Uani 1 1 d . . .
H32 H 0.6885 0.7668 0.1151 0.073 Uiso 1 1 calc R . .
O23 O 0.6462(3) 0.75749(8) -0.00767(8) 0.0866(8) Uani 1 1 d . . .
C25 C 0.7542(4) 1.14950(12) -0.04260(11) 0.0739(11) Uani 1 1 d D . .
H25 H 0.7253 1.1789 -0.0533 0.089 Uiso 1 1 calc R . .
C44 C 0.6452(3) 1.03649(11) -0.05414(10) 0.0598(9) Uani 1 1 d . . .
H44 H 0.6252 1.0480 -0.0821 0.072 Uiso 1 1 calc R . .
C36 C 0.9361(4) 1.20262(11) 0.13992(10) 0.0640(9) Uani 1 1 d . . .
H36 H 0.9807 1.1852 0.1186 0.077 Uiso 1 1 calc R . .
C23 C 0.5629(4) 0.79450(11) -0.01150(11) 0.0695(10) Uani 1 1 d . . .
H23 H 0.5105 0.7887 -0.0359 0.083 Uiso 1 1 calc R . .
C15 C 0.6438(4) 1.11786(12) -0.03994(12) 0.0722(10) Uani 1 1 d . . .
H15 H 0.6049 1.1160 -0.0676 0.087 Uiso 1 1 calc R . .
O27 O 1.2325(3) 1.13169(11) 0.18126(9) 0.1122(10) Uani 1 1 d D . .
C27 C 1.1707(4) 1.12744(13) 0.21953(12) 0.0811(11) Uani 1 1 d D . .
H27 H 1.2239 1.1407 0.2412 0.097 Uiso 1 1 calc R . .
O31 O 0.9207(3) 0.77334(8) 0.18322(8) 0.0918(8) Uani 1 1 d . . .
C58 C 0.8680(3) 0.95923(11) 0.29308(10) 0.0597(9) Uani 1 1 d . . .
H58 H 0.8790 0.9688 0.2639 0.072 Uiso 1 1 calc R . .
O52 O 0.4623(2) 0.79778(9) 0.17429(8) 0.0783(7) Uani 1 1 d . . .
O35 O 0.9000(3) 1.19242(9) -0.00440(8) 0.0973(8) Uani 1 1 d D . .
O37 O 1.2671(3) 1.05694(11) 0.23560(9) 0.1008(9) Uani 1 1 d D . .
C37 C 1.1495(3) 1.07743(13) 0.23093(11) 0.0715(10) Uani 1 1 d . . .
H37 H 1.1048 1.0624 0.2081 0.086 Uiso 1 1 calc R . .
C34 C 0.7514(4) 1.00394(12) -0.05712(11) 0.0689(10) Uani 1 1 d . . .
H34 H 0.7778 0.9951 -0.0289 0.083 Uiso 1 1 calc R . .
C46 C 0.8848(3) 1.17009(11) 0.17215(10) 0.0633(9) Uani 1 1 d . . .
H46 H 0.8546 1.1873 0.1964 0.076 Uiso 1 1 calc R . .
O25 O 0.8441(3) 1.13305(9) -0.07003(8) 0.1022(9) Uani 1 1 d D . .
C62 C 0.3601(4) 0.84406(14) 0.12454(13) 0.0976(13) Uani 1 1 d . . .
H62A H 0.3553 0.8502 0.0948 0.117 Uiso 1 1 calc R . .
H62B H 0.2903 0.8250 0.1321 0.117 Uiso 1 1 calc R . .
C26 C 0.8341(4) 1.22926(12) 0.11901(11) 0.0733(11) Uani 1 1 d . . .
H26 H 0.7989 1.2504 0.1395 0.088 Uiso 1 1 calc R . .
C52 C 0.4794(3) 0.81884(12) 0.13392(11) 0.0711(10) Uani 1 1 d . . .
H52 H 0.5479 0.8406 0.1354 0.085 Uiso 1 1 calc R . .
C63 C 0.3484(4) 0.91144(12) 0.00733(13) 0.0834(11) Uani 1 1 d . . .
H63A H 0.2938 0.9097 0.0314 0.100 Uiso 1 1 calc R . .
H63B H 0.3802 0.9422 0.0054 0.100 Uiso 1 1 calc R . .
C144 C 1.2714(4) 1.01484(14) 0.35931(14) 0.1101(15) Uani 1 1 d . . .
H14A H 1.2315 1.0437 0.3558 0.165 Uiso 1 1 calc R . .
H14B H 1.3593 1.0188 0.3578 0.165 Uiso 1 1 calc R . .
H14C H 1.2497 1.0024 0.3861 0.165 Uiso 1 1 calc R . .
C178 C 1.2655(4) 0.88381(16) 0.30366(18) 0.1253(17) Uani 1 1 d . . .
H17A H 1.2611 0.8852 0.2737 0.188 Uiso 1 1 calc R . .
H17B H 1.2934 0.8542 0.3121 0.188 Uiso 1 1 calc R . .
H17C H 1.3224 0.9064 0.3136 0.188 Uiso 1 1 calc R . .
O61 O 0.5791(2) 0.77474(8) 0.29365(7) 0.0765(7) Uani 1 1 d . . .
C61 C 0.5829(3) 0.81985(11) 0.27856(11) 0.0643(9) Uani 1 1 d . . .
H61A H 0.5675 0.8410 0.3013 0.077 Uiso 1 1 calc R . .
H61B H 0.5194 0.8242 0.2575 0.077 Uiso 1 1 calc R . .
O65 O 0.4691(3) 1.19982(10) 0.04808(12) 0.1243(11) Uani 1 1 d . . .
O66 O 0.6787(4) 1.12943(15) 0.21811(13) 0.1522(14) Uani 1 1 d D . .
C82 C 0.7407(5) 0.70546(16) 0.07173(14) 0.1288(19) Uani 1 1 d . . .
H82A H 0.7721 0.7318 0.0575 0.193 Uiso 1 1 calc R . .
H82B H 0.7413 0.6800 0.0530 0.193 Uiso 1 1 calc R . .
H82C H 0.7918 0.6989 0.0955 0.193 Uiso 1 1 calc R . .
C87 C 1.2788(5) 1.01381(18) 0.21751(16) 0.1290(18) Uani 1 1 d D . .
H87A H 1.2673 0.9909 0.2386 0.193 Uiso 1 1 calc R . .
H87B H 1.3596 1.0107 0.2054 0.193 Uiso 1 1 calc R . .
H87C H 1.2174 1.0102 0.1961 0.193 Uiso 1 1 calc R . .
C74 C 0.8686(5) 0.91935(18) -0.11742(14) 0.1258(18) Uani 1 1 d D . .
H74A H 0.8150 0.9001 -0.1335 0.189 Uiso 1 1 calc R . .
H74B H 0.9446 0.9036 -0.1118 0.189 Uiso 1 1 calc R . .
H74C H 0.8857 0.9466 -0.1329 0.189 Uiso 1 1 calc R . .
C72 C 0.6552(6) 0.65688(16) 0.16999(18) 0.165(3) Uani 1 1 d . . .
H72A H 0.5841 0.6495 0.1866 0.248 Uiso 1 1 calc R . .
H72B H 0.7256 0.6405 0.1803 0.248 Uiso 1 1 calc R . .
H72C H 0.6401 0.6487 0.1414 0.248 Uiso 1 1 calc R . .
C65 C 0.4985(4) 1.15384(13) 0.05764(14) 0.0919(12) Uani 1 1 d . . .
H65A H 0.4275 1.1346 0.0524 0.110 Uiso 1 1 calc R . .
H65B H 0.5208 1.1511 0.0869 0.110 Uiso 1 1 calc R . .
C88 C 1.1289(4) 1.24181(15) 0.13704(13) 0.1053(14) Uani 1 1 d . . .
H88A H 1.1674 1.2136 0.1294 0.158 Uiso 1 1 calc R . .
H88B H 1.1845 1.2592 0.1541 0.158 Uiso 1 1 calc R . .
H88C H 1.1091 1.2587 0.1122 0.158 Uiso 1 1 calc R . .
C66 C 0.7197(5) 1.10823(17) 0.18253(17) 0.1211(17) Uani 1 1 d D . .
H66A H 0.6506 1.0941 0.1682 0.145 Uiso 1 1 calc R . .
H66B H 0.7785 1.0846 0.1899 0.145 Uiso 1 1 calc R . .
O62 O 0.3535(4) 0.88460(13) 0.14643(19) 0.1809(19) Uani 1 1 d . . .
C98 C 0.5353(5) 0.9793(2) 0.2941(3) 0.196(3) Uani 1 1 d . . .
H98A H 0.4994 0.9599 0.2732 0.293 Uiso 1 1 calc R . .
H98B H 0.4942 1.0083 0.2938 0.293 Uiso 1 1 calc R . .
H98C H 0.5261 0.9656 0.3212 0.293 Uiso 1 1 calc R . .
C91 C 0.4675(4) 0.76366(15) 0.31389(14) 0.1085(15) Uani 1 1 d . . .
H91A H 0.4557 0.7834 0.3375 0.163 Uiso 1 1 calc R . .
H91B H 0.4706 0.7327 0.3233 0.163 Uiso 1 1 calc R . .
H91C H 0.3999 0.7673 0.2947 0.163 Uiso 1 1 calc R . .
C81 C 0.9614(4) 0.78971(16) 0.14434(13) 0.1159(16) Uani 1 1 d . . .
H81A H 0.8928 0.8025 0.1294 0.174 Uiso 1 1 calc R . .
H81B H 0.9962 0.7651 0.1284 0.174 Uiso 1 1 calc R . .
H81C H 1.0232 0.8127 0.1486 0.174 Uiso 1 1 calc R . .
C71 C 1.1697(4) 0.78289(16) 0.23833(16) 0.1223(17) Uani 1 1 d . . .
H71A H 1.1848 0.7737 0.2667 0.183 Uiso 1 1 calc R . .
H71B H 1.2460 0.7923 0.2257 0.183 Uiso 1 1 calc R . .
H71C H 1.1359 0.7578 0.2229 0.183 Uiso 1 1 calc R . .
C94 C 0.2812(4) 1.08940(15) -0.06249(18) 0.1309(19) Uani 1 1 d . . .
H94A H 0.2117 1.0698 -0.0576 0.196 Uiso 1 1 calc R . .
H94B H 0.2681 1.1064 -0.0877 0.196 Uiso 1 1 calc R . .
H94C H 0.2905 1.1100 -0.0394 0.196 Uiso 1 1 calc R . .
C73 C 0.6101(5) 0.71708(13) -0.02727(16) 0.1312(19) Uani 1 1 d . . .
H73A H 0.5301 0.7082 -0.0172 0.197 Uiso 1 1 calc R . .
H73B H 0.6690 0.6936 -0.0211 0.197 Uiso 1 1 calc R . .
H73C H 0.6066 0.7217 -0.0570 0.197 Uiso 1 1 calc R . .
C97 C 0.9677(6) 1.16504(15) 0.35055(14) 0.136(2) Uani 1 1 d . . .
H97A H 1.0108 1.1787 0.3275 0.204 Uiso 1 1 calc R . .
H97B H 1.0135 1.1700 0.3759 0.204 Uiso 1 1 calc R . .
H97C H 0.8873 1.1785 0.3531 0.204 Uiso 1 1 calc R . .
C76 C 0.8397(7) 1.29750(18) 0.0793(2) 0.210(3) Uani 1 1 d D . .
H76A H 0.7519 1.2974 0.0837 0.315 Uiso 1 1 calc R . .
H76B H 0.8571 1.3069 0.0512 0.315 Uiso 1 1 calc R . .
H76C H 0.8778 1.3183 0.0986 0.315 Uiso 1 1 calc R . .
C85 C 1.0198(5) 1.1834(2) 0.00842(18) 0.143(2) Uani 1 1 d D . .
H85A H 1.0185 1.1706 0.0361 0.214 Uiso 1 1 calc R . .
H85B H 1.0666 1.2111 0.0087 0.214 Uiso 1 1 calc R . .
H85C H 1.0573 1.1622 -0.0106 0.214 Uiso 1 1 calc R . .
C93 C 0.1691(5) 0.9240(2) -0.0332(2) 0.174(3) Uani 1 1 d . . .
H93A H 0.1278 0.9141 -0.0582 0.262 Uiso 1 1 calc R . .
H93B H 0.1844 0.9561 -0.0348 0.262 Uiso 1 1 calc R . .
H93C H 0.1181 0.9176 -0.0093 0.262 Uiso 1 1 calc R . .
C84 C 0.9577(4) 1.03271(18) -0.05422(19) 0.137(2) Uani 1 1 d . . .
H84A H 0.9387 1.0553 -0.0335 0.206 Uiso 1 1 calc R . .
H84B H 1.0236 1.0434 -0.0717 0.206 Uiso 1 1 calc R . .
H84C H 0.9826 1.0051 -0.0406 0.206 Uiso 1 1 calc R . .
C83 C 0.8341(5) 0.82878(19) -0.0492(2) 0.165(3) Uani 1 1 d . . .
H83A H 0.8644 0.8551 -0.0347 0.247 Uiso 1 1 calc R . .
H83B H 0.8768 0.8256 -0.0753 0.247 Uiso 1 1 calc R . .
H83C H 0.8480 0.8022 -0.0324 0.247 Uiso 1 1 calc R . .
C95 C 0.3611(6) 1.2126(2) 0.0587(3) 0.218(4) Uani 1 1 d . . .
H95A H 0.3503 1.2081 0.0883 0.327 Uiso 1 1 calc R . .
H95B H 0.3007 1.1952 0.0437 0.327 Uiso 1 1 calc R . .
H95C H 0.3510 1.2443 0.0522 0.327 Uiso 1 1 calc R . .
C75 C 0.8375(8) 1.1454(2) -0.11024(14) 0.209(4) Uani 1 1 d D . .
H75A H 0.8328 1.1779 -0.1121 0.314 Uiso 1 1 calc R . .
H75B H 0.7653 1.1322 -0.1227 0.314 Uiso 1 1 calc R . .
H75C H 0.9099 1.1349 -0.1247 0.314 Uiso 1 1 calc R . .
C77 C 1.3459(5) 1.1539(2) 0.18218(19) 0.170(3) Uani 1 1 d . . .
H77A H 1.3326 1.1861 0.1838 0.255 Uiso 1 1 calc R . .
H77B H 1.3913 1.1469 0.1572 0.255 Uiso 1 1 calc R . .
H77C H 1.3920 1.1440 0.2062 0.255 Uiso 1 1 calc R . .
C96 C 0.6100(6) 1.0981(3) 0.2443(2) 0.234(4) Uani 1 1 d . . .
H96A H 0.5486 1.0828 0.2278 0.351 Uiso 1 1 calc R . .
H96B H 0.5704 1.1146 0.2665 0.351 Uiso 1 1 calc R . .
H96C H 0.6656 1.0760 0.2561 0.351 Uiso 1 1 calc R . .
C103 C 1.1057(12) 0.9876(3) 0.0771(3) 0.230(4) Uani 1 1 d D . .
H103 H 1.0884 0.9580 0.0686 0.276 Uiso 1 1 calc R . .
C107 C 0.8805(9) 1.0081(4) 0.0720(2) 0.200(4) Uani 1 1 d . . .
H107 H 0.8313 1.0297 0.0588 0.241 Uiso 1 1 calc R . .
C108 C 0.8275(10) 0.9695(4) 0.0833(3) 0.211(4) Uani 1 1 d D . .
C102 C 1.2299(10) 0.9993(4) 0.0884(3) 0.242(5) Uani 1 1 d D . .
H102 H 1.2899 0.9768 0.0913 0.291 Uiso 1 1 calc R . .
C106 C 1.1659(11) 1.0739(3) 0.0974(3) 0.193(3) Uani 1 1 d D . .
H106 H 1.1852 1.1035 0.1052 0.231 Uiso 1 1 calc R . .
C101 C 1.2578(9) 1.0422(3) 0.0947(2) 0.152(2) Uani 1 1 d D . .
N1 N 1.4844(9) 1.0579(3) 0.1074(3) 0.249(4) Uani 1 1 d . . .
C110 C 0.6219(9) 0.9442(3) 0.1085(3) 0.227(4) Uani 1 1 d D . .
H11A H 0.6138 0.9120 0.1023 0.272 Uiso 1 1 calc R . .
H11B H 0.5396 0.9571 0.1065 0.272 Uiso 1 1 calc R . .
O O 0.9183(12) 0.9005(2) 0.0948(5) 0.456(10) Uani 1 1 d . . .
C109 C 0.6938(9) 0.9639(4) 0.0748(3) 0.254(5) Uani 1 1 d D . .
H10A H 0.6594 0.9935 0.0682 0.305 Uiso 1 1 calc R . .
H10B H 0.6843 0.9449 0.0502 0.305 Uiso 1 1 calc R . .
C114 C 0.8848(11) 0.9347(4) 0.1149(7) 0.341(12) Uani 1 1 d D . .
C111 C 0.6596(15) 0.9475(6) 0.1542(4) 0.420(14) Uani 1 1 d D . .
H11C H 0.5905 0.9604 0.1695 0.504 Uiso 1 1 calc R . .
H11D H 0.6711 0.9168 0.1646 0.504 Uiso 1 1 calc R . .
C113 C 0.847(2) 0.9361(4) 0.1617(4) 0.473(19) Uani 1 1 d D . .
H11E H 0.8046 0.9083 0.1696 0.568 Uiso 1 1 calc R . .
H11F H 0.9184 0.9400 0.1795 0.568 Uiso 1 1 calc R . .
C112 C 0.768(2) 0.9731(6) 0.1652(5) 0.84(4) Uani 1 1 d D . .
H11G H 0.7862 0.9970 0.1453 1.006 Uiso 1 1 calc R . .
H11H H 0.7642 0.9853 0.1934 1.006 Uiso 1 1 calc R . .

loop_
_atom_site_aniso_label
_atom_site_aniso_U_11
_atom_site_aniso_U_22
_atom_site_aniso_U_33
_atom_site_aniso_U_23
_atom_site_aniso_U_13
_atom_site_aniso_U_12
C105 0.167(8) 0.164(9) 0.212(7) 0.012(6) -0.005(7) 0.014(7)
C104 0.227(10) 0.120(6) 0.138(5) -0.017(4) 0.007(6) -0.013(7)
C100 0.160(8) 0.146(7) 0.284(11) 0.059(6) -0.017(9) -0.038(7)
C92 0.409(16) 0.160(7) 0.369(13) -0.079(7) 0.259(13) 0.003(9)
C67 0.107(3) 0.073(2) 0.080(3) 0.007(2) 0.019(3) 0.008(2)
O63 0.094(2) 0.108(2) 0.131(2) 0.0008(19) -0.032(2) 0.0204(19)
C64 0.075(3) 0.062(2) 0.090(3) -0.002(2) 0.001(2) 0.001(2)
O68 0.066(2) 0.120(2) 0.173(3) 0.008(2) -0.003(2) 0.0065(19)
O22 0.141(3) 0.0720(18) 0.0882(18) 0.0019(14) -0.0384(19) 0.0006(18)
O24 0.091(2) 0.0916(18) 0.0968(19) -0.0023(15) 0.0164(17) 0.0316(17)
O34 0.0705(19) 0.109(2) 0.108(2) -0.0131(17) 0.0141(18) -0.0129(17)
O33 0.138(3) 0.0772(17) 0.095(2) 0.0023(15) 0.034(2) 0.0271(19)
C68 0.064(3) 0.065(2) 0.111(3) -0.013(2) -0.005(2) 0.007(2)
O26 0.148(3) 0.0684(16) 0.0841(18) 0.0162(14) -0.0101(19) -0.0067(18)
O67 0.177(3) 0.0814(19) 0.0614(16) 0.0018(14) 0.011(2) 0.007(2)
O21 0.0616(17) 0.0784(16) 0.110(2) -0.0021(14) 0.0143(15) -0.0020(15)
O64 0.0764(18) 0.0776(16) 0.110(2) 0.0020(15) -0.0163(16) 0.0147(15)
O53 0.0616(15) 0.0582(14) 0.0951(17) 0.0030(12) -0.0155(13) -0.0029(13)
O58 0.0668(16) 0.0552(13) 0.0682(14) -0.0091(11) 0.0063(13) -0.0085(12)
O45 0.0707(16) 0.0687(14) 0.0617(15) -0.0054(12) -0.0080(13) 0.0150(13)
O42 0.0642(15) 0.0632(13) 0.0617(14) -0.0007(11) -0.0136(13) -0.0063(12)
O48 0.0665(15) 0.0494(13) 0.0581(13) 0.0002(10) -0.0005(11) -0.0030(11)
O43 0.0668(15) 0.0538(13) 0.0638(14) -0.0038(11) -0.0111(12) 0.0025(12)
O36 0.108(2) 0.0645(14) 0.0633(15) -0.0067(12) 0.0022(16) -0.0207(15)
C51 0.065(2) 0.0514(18) 0.0466(19) 0.0018(16) -0.0017(18) -0.0043(17)
C57 0.081(3) 0.063(2) 0.057(2) 0.0005(17) -0.001(2) -0.002(2)
C21 0.070(3) 0.052(2) 0.079(2) -0.0013(18) 0.010(2) 0.0009(19)
O47 0.0810(17) 0.0571(13) 0.0535(13) -0.0027(11) 0.0038(12) -0.0125(13)
O41 0.0935(18) 0.0829(15) 0.0481(13) 0.0039(12) -0.0088(14) -0.0319(15)
C38 0.059(2) 0.057(2) 0.064(2) -0.0009(17) 0.0000(18) -0.0008(18)
O51 0.0575(14) 0.0587(12) 0.0533(13) -0.0005(10) -0.0015(12) -0.0067(12)
C24 0.070(3) 0.068(2) 0.062(2) 0.0022(19) 0.000(2) 0.007(2)
C31 0.085(3) 0.0479(19) 0.062(2) -0.0090(17) 0.011(2) -0.0047(19)
O44 0.0778(16) 0.0563(13) 0.0656(14) -0.0004(12) -0.0188(13) 0.0013(12)
O57 0.118(2) 0.0557(14) 0.0558(14) 0.0053(11) -0.0026(15) -0.0111(14)
C18 0.060(2) 0.061(2) 0.059(2) -0.0056(17) 0.0042(19) -0.0132(19)
O55 0.0704(17) 0.0660(14) 0.0911(19) -0.0020(13) -0.0223(16) 0.0050(13)
C41 0.073(2) 0.0497(19) 0.055(2) 0.0000(16) 0.0038(19) -0.0075(18)
C45 0.065(2) 0.0540(19) 0.067(2) 0.0068(17) -0.012(2) 0.0018(19)
O46 0.0789(16) 0.0599(13) 0.0548(14) -0.0002(11) -0.0108(13) -0.0074(13)
C28 0.059(2) 0.065(2) 0.059(2) 0.0007(17) -0.0035(18) -0.0105(19)
C33 0.081(3) 0.059(2) 0.061(2) -0.0008(17) 0.003(2) 0.016(2)
O32 0.114(2) 0.0676(15) 0.0696(15) -0.0131(13) -0.0082(16) 0.0111(16)
O28 0.0586(17) 0.0895(17) 0.0945(19) -0.0143(15) -0.0085(14) -0.0161(14)
C17 0.100(3) 0.067(2) 0.051(2) 0.0089(18) -0.006(2) -0.023(2)
C48 0.060(2) 0.0515(19) 0.058(2) -0.0049(16) 0.0010(17) -0.0026(18)
O38 0.0684(18) 0.0675(15) 0.1069(18) -0.0018(14) -0.0137(16) 0.0080(13)
C13 0.071(2) 0.051(2) 0.083(3) -0.0018(19) -0.017(2) 0.0014(19)
C54 0.057(2) 0.055(2) 0.070(2) 0.0005(18) -0.0038(19) 0.0006(19)
C56 0.069(3) 0.076(2) 0.074(2) 0.011(2) -0.004(2) -0.010(2)
C53 0.063(2) 0.0498(19) 0.071(2) -0.0059(17) -0.010(2) 0.0057(19)
C43 0.080(3) 0.051(2) 0.060(2) -0.0036(16) -0.008(2) 0.006(2)
C14 0.074(3) 0.061(2) 0.055(2) -0.0023(17) -0.006(2) 0.010(2)
C47 0.068(2) 0.059(2) 0.060(2) 0.0031(16) -0.0067(19) -0.019(2)
C16 0.084(3) 0.067(2) 0.069(2) -0.001(2) -0.002(2) 0.019(2)
O56 0.0743(17) 0.0931(17) 0.0756(16) 0.0052(15) 0.0022(14) 0.0095(16)
C42 0.057(2) 0.062(2) 0.062(2) -0.0045(18) -0.0037(18) -0.0072(19)
C35 0.075(3) 0.063(2) 0.061(2) 0.0066(17) -0.007(2) -0.008(2)
O54 0.0614(15) 0.0569(13) 0.0742(15) -0.0050(12) -0.0114(12) 0.0043(13)
C55 0.063(2) 0.055(2) 0.079(3) 0.0069(18) 0.000(2) 0.0033(19)
C12 0.088(3) 0.073(2) 0.059(2) -0.002(2) -0.002(2) -0.029(2)
C22 0.081(3) 0.070(2) 0.062(2) -0.003(2) -0.013(2) -0.018(2)
C11 0.056(2) 0.055(2) 0.063(2) 0.0026(17) -0.0065(18) -0.0042(17)
C32 0.070(2) 0.0543(19) 0.060(2) -0.0066(17) -0.0064(19) -0.0021(19)
O23 0.114(2) 0.0591(15) 0.0866(17) -0.0078(13) -0.0137(16) 0.0245(15)
C25 0.092(3) 0.067(2) 0.063(2) 0.0126(19) -0.010(2) -0.009(2)
C44 0.064(2) 0.062(2) 0.054(2) 0.0011(17) -0.0106(18) 0.003(2)
C36 0.089(3) 0.0522(19) 0.0503(19) -0.0044(17) -0.002(2) -0.005(2)
C23 0.090(3) 0.056(2) 0.062(2) -0.0065(17) -0.019(2) 0.018(2)
C15 0.088(3) 0.060(2) 0.069(2) 0.0098(19) -0.023(2) -0.003(2)
O27 0.095(2) 0.148(3) 0.094(2) 0.0387(19) 0.0082(18) -0.034(2)
C27 0.084(3) 0.094(3) 0.066(3) 0.014(2) -0.013(2) -0.028(3)
O31 0.116(2) 0.0767(16) 0.0832(18) -0.0222(15) 0.0342(17) -0.0134(16)
C58 0.053(2) 0.063(2) 0.064(2) -0.0061(18) -0.0021(18) -0.0015(18)
O52 0.0779(18) 0.0881(17) 0.0690(16) -0.0123(14) 0.0112(14) -0.0154(16)
O35 0.090(2) 0.102(2) 0.099(2) 0.0068(15) 0.0025(17) -0.0392(19)
O37 0.0604(18) 0.129(2) 0.113(2) 0.024(2) 0.0069(17) 0.0027(18)
C37 0.060(3) 0.087(3) 0.068(2) 0.011(2) -0.001(2) -0.015(2)
C34 0.065(3) 0.077(2) 0.064(2) 0.002(2) -0.002(2) 0.003(2)
C46 0.079(3) 0.057(2) 0.053(2) -0.0053(17) 0.004(2) 0.001(2)
O25 0.130(3) 0.113(2) 0.0635(17) 0.0108(15) 0.0182(18) -0.006(2)
C62 0.096(3) 0.097(3) 0.100(3) -0.027(3) 0.011(3) 0.019(3)
C26 0.111(3) 0.054(2) 0.055(2) -0.0027(19) 0.003(2) 0.008(2)
C52 0.070(3) 0.070(2) 0.073(2) -0.014(2) 0.007(2) -0.004(2)
C63 0.082(3) 0.069(2) 0.099(3) 0.002(2) -0.007(3) 0.007(2)
C144 0.092(3) 0.105(3) 0.133(4) -0.021(3) -0.037(3) -0.024(3)
C178 0.065(3) 0.111(3) 0.200(5) -0.019(3) -0.001(3) 0.019(3)
O61 0.0666(16) 0.0760(16) 0.0868(16) 0.0140(13) 0.0127(14) -0.0045(14)
C61 0.066(2) 0.061(2) 0.066(2) -0.0056(18) -0.0028(19) 0.0044(19)
O65 0.088(2) 0.082(2) 0.203(3) -0.004(2) 0.012(2) 0.0282(18)
O66 0.122(3) 0.210(4) 0.124(3) 0.049(3) 0.015(3) -0.033(3)
C82 0.147(5) 0.139(4) 0.101(3) -0.016(3) -0.001(3) 0.086(4)
C87 0.116(4) 0.141(4) 0.130(4) 0.014(4) 0.024(3) 0.043(4)
C74 0.106(4) 0.158(5) 0.113(4) -0.030(3) 0.020(3) 0.032(4)
C72 0.213(7) 0.082(3) 0.200(6) 0.048(3) -0.078(5) 0.001(4)
C65 0.066(3) 0.078(3) 0.132(4) 0.008(2) 0.006(3) 0.000(2)
C88 0.107(4) 0.120(3) 0.089(3) -0.007(3) 0.010(3) -0.040(3)
C66 0.117(4) 0.144(4) 0.103(4) 0.031(4) -0.014(3) -0.044(4)
O62 0.118(3) 0.122(3) 0.303(5) -0.085(4) 0.050(3) 0.013(2)
C98 0.060(4) 0.193(6) 0.334(10) 0.024(7) -0.003(5) 0.013(4)
C91 0.076(3) 0.120(3) 0.129(4) 0.027(3) 0.033(3) -0.009(3)
C81 0.123(4) 0.141(4) 0.084(3) -0.018(3) 0.044(3) -0.015(3)
C71 0.070(3) 0.128(4) 0.169(5) -0.003(3) 0.014(3) 0.032(3)
C94 0.079(3) 0.092(3) 0.222(6) 0.017(3) -0.017(4) 0.024(3)
C73 0.149(5) 0.069(3) 0.175(5) -0.046(3) -0.030(4) 0.015(3)
C97 0.230(6) 0.083(3) 0.095(3) -0.015(3) 0.017(4) -0.017(4)
C76 0.231(8) 0.101(4) 0.298(8) 0.107(5) 0.028(7) 0.030(5)
C85 0.089(4) 0.192(6) 0.148(5) -0.026(4) -0.001(4) -0.046(4)
C93 0.093(4) 0.160(5) 0.270(8) 0.018(5) -0.065(5) 0.048(4)
C84 0.065(3) 0.130(4) 0.217(6) -0.014(4) -0.024(4) -0.011(3)
C83 0.117(5) 0.142(4) 0.235(7) 0.062(4) 0.072(5) 0.075(4)
C95 0.129(5) 0.159(6) 0.365(11) 0.110(6) 0.086(7) 0.071(5)
C75 0.359(11) 0.205(6) 0.063(3) 0.023(3) 0.055(5) 0.053(7)
C77 0.095(4) 0.234(7) 0.182(6) 0.072(5) 0.023(4) -0.058(4)
C96 0.137(5) 0.357(11) 0.207(7) 0.157(7) 0.016(5) -0.074(7)
C103 0.249(11) 0.137(6) 0.303(11) -0.096(7) 0.050(10) -0.010(8)
C107 0.161(8) 0.272(12) 0.168(7) 0.029(7) -0.048(6) -0.049(8)
C108 0.212(10) 0.254(11) 0.167(7) -0.040(7) -0.033(7) -0.122(9)
C102 0.176(8) 0.196(10) 0.355(13) -0.101(9) 0.026(9) -0.050(7)
C106 0.206(9) 0.123(6) 0.249(9) 0.007(6) -0.004(8) 0.014(8)
C101 0.159(8) 0.119(5) 0.178(6) -0.002(5) 0.005(5) -0.039(6)
N1 0.220(9) 0.190(7) 0.336(10) 0.079(6) -0.045(9) -0.059(7)
C110 0.253(10) 0.218(8) 0.210(9) 0.020(7) -0.041(8) -0.098(8)
O 0.355(12) 0.153(6) 0.86(3) 0.004(11) 0.075(15) -0.030(8)
C109 0.229(10) 0.316(12) 0.216(9) 0.043(8) -0.045(8) -0.146(10)
C114 0.188(9) 0.178(11) 0.66(3) 0.213(18) -0.075(16) -0.033(9)
C111 0.49(2) 0.56(3) 0.209(12) -0.205(14) 0.148(13) -0.38(2)
C113 0.95(5) 0.159(9) 0.307(15) 0.095(11) -0.42(3) -0.074(18)
C112 1.97(14) 0.35(2) 0.195(13) -0.078(15) -0.11(4) 0.14(5)

loop_
_geom_bond_atom_site_label_1
_geom_bond_atom_site_label_2
_geom_bond_distance
_geom_bond_site_symmetry_2
_geom_bond_publ_flag
C105 C104 1.362(9) . ?
C105 C106 1.383(9) . ?
C105 H105 0.9300 . ?
C104 C103 1.395(9) . ?
C104 C107 1.455(10) . ?
C100 N1 1.135(9) . ?
C100 C101 1.393(9) . ?
C92 O62 1.209(8) . ?
C92 H92A 0.9600 . ?
C92 H92B 0.9600 . ?
C92 H92C 0.9600 . ?
C67 O67 1.406(4) . ?
C67 C57 1.506(5) . ?
C67 H67A 0.9700 . ?
C67 H67B 0.9700 . ?
O63 C63 1.400(4) . ?
O63 C93 1.422(5) . ?
C64 O64 1.393(4) . ?
C64 C54 1.484(5) . ?
C64 H64A 0.9700 . ?
C64 H64B 0.9700 . ?
O68 C68 1.403(4) . ?
O68 C98 1.412(6) . ?
O22 C22 1.415(4) . ?
O22 C72 1.416(5) . ?
O24 C74 1.372(4) . ?
O24 C24 1.409(4) . ?
O34 C84 1.405(5) . ?
O34 C34 1.428(4) . ?
O33 C33 1.423(4) . ?
O33 C83 1.443(6) . ?
C68 C58 1.514(5) . ?
C68 H68A 0.9700 . ?
C68 H68B 0.9700 . ?
O26 C76 1.366(5) . ?
O26 C26 1.415(4) . ?
O67 C97 1.424(4) . ?
O21 C21 1.408(4) . ?
O21 C71 1.411(4) . ?
O64 C94 1.423(5) . ?
O53 C13 1.420(4) . ?
O53 C53 1.436(3) . ?
O58 C18 1.410(4) . ?
O58 C58 1.438(4) . ?
O45 C16 1.400(4) . ?
O45 C45 1.428(4) . ?
O42 C13 1.410(4) . ?
O42 C42 1.429(3) . ?
O48 C11 1.413(3) . ?
O48 C48 1.432(3) . ?
O43 C14 1.404(4) . ?
O43 C43 1.446(4) . ?
O36 C88 1.409(4) . ?
O36 C36 1.419(4) . ?
C51 O51 1.429(3) . ?
C51 C41 1.512(4) . ?
C51 C61 1.519(5) . ?
C51 H51 0.9800 . ?
C57 O57 1.446(4) . ?
C57 C47 1.515(5) . ?
C57 H57 0.9800 . ?
C21 C11 1.515(4) . ?
C21 C31 1.518(5) . ?
C21 H21 0.9800 . ?
O47 C18 1.418(4) . ?
O47 C47 1.430(3) . ?
O41 C12 1.413(4) . ?
O41 C41 1.424(4) . ?
C38 O38 1.428(4) . ?
C38 C28 1.509(4) . ?
C38 C48 1.528(4) . ?
C38 H38 0.9800 . ?
O51 C11 1.417(4) . ?
C24 C34 1.503(5) . ?
C24 C14 1.529(5) . ?
C24 H24 0.9800 . ?
C31 O31 1.420(4) . ?
C31 C41 1.519(4) . ?
C31 H31 0.9800 . ?
O44 C15 1.417(4) . ?
O44 C44 1.440(4) . ?
O57 C17 1.400(4) . ?
C18 C28 1.508(4) . ?
C18 H18 0.9800 . ?
O55 C15 1.406(4) . ?
O55 C55 1.436(4) . ?
C41 H41 0.9800 . ?
C45 C35 1.505(5) . ?
C45 C55 1.528(5) . ?
C45 H45 0.9800 . ?
O46 C17 1.412(4) . ?
O46 C46 1.435(4) . ?
C28 O28 1.421(4) . ?
C28 H28 0.9800 . ?
C33 C23 1.504(5) . ?
C33 C43 1.516(4) . ?
C33 H33 0.9800 . ?
O32 C32 1.427(4) . ?
O32 C82 1.434(5) . ?
O28 C144 1.422(4) . ?
C17 C27 1.501(5) . ?
C17 H17 0.9800 . ?
C48 C58 1.512(4) . ?
C48 H48 0.9800 . ?
O38 C178 1.416(5) . ?
C13 C23 1.522(5) . ?
C13 H13 0.9800 . ?
C54 O54 1.434(4) . ?
C54 C44 1.525(4) . ?
C54 H54 0.9800 . ?
C56 O56 1.432(4) . ?
C56 C66 1.508(5) . ?
C56 C46 1.509(5) . ?
C56 H56 0.9800 . ?
C53 C63 1.495(5) . ?
C53 C43 1.519(4) . ?
C53 H53 0.9800 . ?
C43 H43 0.9800 . ?
C14 O54 1.414(4) . ?
C14 H14 0.9800 . ?
C47 C37 1.509(4) . ?
C47 H47 0.9800 . ?
C16 O56 1.415(4) . ?
C16 C26 1.513(5) . ?
C16 H16 0.9800 . ?
C42 C32 1.525(4) . ?
C42 C52 1.535(4) . ?
C42 H42 0.9800 . ?
C35 O35 1.413(4) . ?
C35 C25 1.504(5) . ?
C35 H35 0.9800 . ?
C55 C65 1.501(5) . ?
C55 H55 0.9800 . ?
C12 O52 1.416(4) . ?
C12 C22 1.506(5) . ?
C12 H12 0.9800 . ?
C22 C32 1.506(4) . ?
C22 H22 0.9800 . ?
C11 H11 0.9800 . ?
C32 H32 0.9800 . ?
O23 C73 1.399(4) . ?
O23 C23 1.418(4) . ?
C25 O25 1.395(4) . ?
C25 C15 1.517(5) . ?
C25 H25 0.9800 . ?
C44 C34 1.499(5) . ?
C44 H44 0.9800 . ?
C36 C26 1.509(5) . ?
C36 C46 1.511(4) . ?
C36 H36 0.9800 . ?
C23 H23 0.9800 . ?
C15 H15 0.9800 . ?
O27 C77 1.390(5) . ?
O27 C27 1.399(4) . ?
C27 C37 1.533(5) . ?
C27 H27 0.9800 . ?
O31 C81 1.403(4) . ?
C58 H58 0.9800 . ?
O52 C52 1.443(4) . ?
O35 C85 1.385(5) . ?
O37 C87 1.400(5) . ?
O37 C37 1.417(4) . ?
C37 H37 0.9800 . ?
C34 H34 0.9800 . ?
C46 H46 0.9800 . ?
O25 C75 1.337(5) . ?
C62 O62 1.384(5) . ?
C62 C52 1.518(5) . ?
C62 H62A 0.9700 . ?
C62 H62B 0.9700 . ?
C26 H26 0.9800 . ?
C52 H52 0.9800 . ?
C63 H63A 0.9700 . ?
C63 H63B 0.9700 . ?
C144 H14A 0.9600 . ?
C144 H14B 0.9600 . ?
C144 H14C 0.9600 . ?
C178 H17A 0.9600 . ?
C178 H17B 0.9600 . ?
C178 H17C 0.9600 . ?
O61 C91 1.408(4) . ?
O61 C61 1.412(4) . ?
C61 H61A 0.9700 . ?
C61 H61B 0.9700 . ?
O65 C95 1.273(6) . ?
O65 C65 1.423(4) . ?
O66 C66 1.370(6) . ?
O66 C96 1.451(6) . ?
C82 H82A 0.9600 . ?
C82 H82B 0.9600 . ?
C82 H82C 0.9600 . ?
C87 H87A 0.9600 . ?
C87 H87B 0.9600 . ?
C87 H87C 0.9600 . ?
C74 H74A 0.9600 . ?
C74 H74B 0.9600 . ?
C74 H74C 0.9600 . ?
C72 H72A 0.9600 . ?
C72 H72B 0.9600 . ?
C72 H72C 0.9600 . ?
C65 H65A 0.9700 . ?
C65 H65B 0.9700 . ?
C88 H88A 0.9600 . ?
C88 H88B 0.9600 . ?
C88 H88C 0.9600 . ?
C66 H66A 0.9700 . ?
C66 H66B 0.9700 . ?
C98 H98A 0.9600 . ?
C98 H98B 0.9600 . ?
C98 H98C 0.9600 . ?
C91 H91A 0.9600 . ?
C91 H91B 0.9600 . ?
C91 H91C 0.9600 . ?
C81 H81A 0.9600 . ?
C81 H81B 0.9600 . ?
C81 H81C 0.9600 . ?
C71 H71A 0.9600 . ?
C71 H71B 0.9600 . ?
C71 H71C 0.9600 . ?
C94 H94A 0.9600 . ?
C94 H94B 0.9600 . ?
C94 H94C 0.9600 . ?
C73 H73A 0.9600 . ?
C73 H73B 0.9600 . ?
C73 H73C 0.9600 . ?
C97 H97A 0.9600 . ?
C97 H97B 0.9600 . ?
C97 H97C 0.9600 . ?
C76 H76A 0.9600 . ?
C76 H76B 0.9600 . ?
C76 H76C 0.9600 . ?
C85 H85A 0.9600 . ?
C85 H85B 0.9600 . ?
C85 H85C 0.9600 . ?
C93 H93A 0.9600 . ?
C93 H93B 0.9600 . ?
C93 H93C 0.9600 . ?
C84 H84A 0.9600 . ?
C84 H84B 0.9600 . ?
C84 H84C 0.9600 . ?
C83 H83A 0.9600 . ?
C83 H83B 0.9600 . ?
C83 H83C 0.9600 . ?
C95 H95A 0.9600 . ?
C95 H95B 0.9600 . ?
C95 H95C 0.9600 . ?
C75 H75A 0.9600 . ?
C75 H75B 0.9600 . ?
C75 H75C 0.9600 . ?
C77 H77A 0.9600 . ?
C77 H77B 0.9600 . ?
C77 H77C 0.9600 . ?
C96 H96A 0.9600 . ?
C96 H96B 0.9600 . ?
C96 H96C 0.9600 . ?
C103 C102 1.434(10) . ?
C103 H103 0.9300 . ?
C107 C108 1.323(11) . ?
C107 H107 0.9300 . ?
C108 C109 1.481(10) . ?
C108 C114 1.566(12) . ?
C102 C101 1.313(9) . ?
C102 H102 0.9300 . ?
C106 C101 1.366(9) . ?
C106 H106 0.9300 . ?
C110 C109 1.451(9) . ?
C110 C111 1.519(12) . ?
C110 H11A 0.9700 . ?
C110 H11B 0.9700 . ?
O C114 1.25(2) . ?
C109 H10A 0.9700 . ?
C109 H10B 0.9700 . ?
C114 C113 1.551(16) . ?
C111 C112 1.433(18) . ?
C111 H11C 0.9700 . ?
C111 H11D 0.9700 . ?
C113 C112 1.386(17) . ?
C113 H11E 0.9700 . ?
C113 H11F 0.9700 . ?
C112 H11G 0.9700 . ?
C112 H11H 0.9700 . ?

loop_
_cod_related_entry_id
_cod_related_entry_database
_cod_related_entry_code
1 ChemSpider 30652946
